data_6000179
loop_
_publ_author_name
'Shi, Y.'
'Bourgeois, L.'
'Leithe-Jasper, A.'
'Bando, Y.'
'Tanaka, T.'

_publ_section_title
;
 Sc3B0.75C3, a novel scandium boron carbide
;
_journal_name_full 'Journal of Alloys and Compounds'
_journal_page_first 99
_journal_page_last 106
_journal_paper_doi 10.1016/S0925-8388(99)00556-3
_journal_volume 298
_journal_year 2000
_chemical_formula_sum 'C3 B0.75 Sc3'
_space_group_name_H-M_alt 'P 4/m m m'
_cell_angle_alpha 90.000
_cell_angle_beta 90.000
_cell_angle_gamma 90.000
_cell_length_a 3.3315
_cell_length_b 3.3315
_cell_length_c 7.6737
_cell_volume 85.17
_cod_database_code 6000179

loop_
_atom_site_label
_atom_site_fract_x
_atom_site_fract_y
_atom_site_fract_z
? ? ? ?
